data_2014798
loop_
_publ_author_name
'Sharma, Raj Pal'
'Sharma, Rajni'
'Bala, Ritu'
'Bond, Andrew D.'

_publ_section_title
;
 Second-sphere coordination in anion binding:
 <i>cis</i>-diazidobis(ethylenediamine-\k^2^<i>N</i>,<i>N</i>')cobalt(III)
 picrate
;
_journal_issue 6
_journal_name_full 'Acta Crystallographica Section C'
_journal_page_first m272
_journal_page_last m274
_journal_paper_doi 10.1107/S0108270105011960
_journal_volume 61
_journal_year 2005
_chemical_formula_iupac '[Co (C2 H8 N2)2 (N3)2] (C6 H2 N3 O7)'
_chemical_formula_moiety 'C4 H16 Co N10 + , C6 H2 N3 O7 -'
_chemical_formula_sum 'C10 H18 Co N13 O7'
_chemical_formula_weight 491.30
_chemical_name_common 'cis-Co(en)2(N3)2 picrate'
_chemical_name_systematic
;
cis-diazidobis(ethylenediamine-\k^2^N,N')cobalt(III) picrate
;
_space_group_IT_number 61
_symmetry_cell_setting orthorhombic
_symmetry_space_group_name_Hall '-P 2ac 2ab'
_symmetry_space_group_name_H-M 'P b c a'
_atom_sites_solution_hydrogens geom
_atom_sites_solution_primary direct
_atom_sites_solution_secondary difmap
_cell_angle_alpha 90.00
_cell_angle_beta 90.00
_cell_angle_gamma 90.00
_cell_formula_units_Z 8
_cell_length_a 9.1229(3)
_cell_length_b 12.0980(5)
_cell_length_c 32.8793(12)
_cell_measurement_reflns_used 6972
_cell_measurement_temperature 180(2)
_cell_measurement_theta_max 31.31
_cell_measurement_theta_min 2.65
_cell_volume 3628.9(2)
_computing_cell_refinement 'SAINT (Bruker, 2003)'
_computing_data_collection 'APEX2 (Bruker Nonius, 2003)'
_computing_data_reduction SAINT
_computing_molecular_graphics SHELXTL
_computing_publication_material SHELXTL
_computing_structure_refinement SHELXTL
_computing_structure_solution 'SHELXTL (Sheldrick, 2000)'
_diffrn_ambient_temperature 180(2)
_diffrn_measured_fraction_theta_full 0.990
_diffrn_measured_fraction_theta_max 0.923
_diffrn_measurement_device_type 'Bruker Nonius X8 APEX-II CCD area-detector'
_diffrn_measurement_method 'thin-slice \w and \f'
_diffrn_radiation_monochromator graphite
_diffrn_radiation_source 'fine-focus sealed tube'
_diffrn_radiation_type MoK\a
_diffrn_radiation_wavelength 0.71073
_diffrn_reflns_av_R_equivalents 0.0195
_diffrn_reflns_av_sigmaI/netI 0.0188
_diffrn_reflns_limit_h_max 12
_diffrn_reflns_limit_h_min -12
_diffrn_reflns_limit_k_max 13
_diffrn_reflns_limit_k_min -15
_diffrn_reflns_limit_l_max 44
_diffrn_reflns_limit_l_min -43
_diffrn_reflns_number 20066
_diffrn_reflns_theta_full 26.37
_diffrn_reflns_theta_max 29.45
_diffrn_reflns_theta_min 3.59
_diffrn_standards_number 0
_exptl_absorpt_coefficient_mu 1.018
_exptl_absorpt_correction_T_max 0.822
_exptl_absorpt_correction_T_min 0.703
_exptl_absorpt_correction_type multi-scan
_exptl_absorpt_process_details
;
(SADABS version 2.10; Sheldrick, 2003)  Ratio of minimum to maximum
apparent transmission = 0.855478
;
_exptl_crystal_colour red-black
_exptl_crystal_density_diffrn 1.799
_exptl_crystal_density_method 'not measured'
_exptl_crystal_description block
_exptl_crystal_F_000 2016
_exptl_crystal_size_max 0.25
_exptl_crystal_size_mid 0.25
_exptl_crystal_size_min 0.20
_refine_diff_density_max 1.390
_refine_diff_density_min -0.425
_refine_ls_extinction_method none
_refine_ls_goodness_of_fit_ref 1.040
_refine_ls_hydrogen_treatment constr
_refine_ls_matrix_type full
_refine_ls_number_parameters 280
_refine_ls_number_reflns 4649
_refine_ls_number_restraints 0
_refine_ls_restrained_S_all 1.040
_refine_ls_R_factor_all 0.0503
_refine_ls_R_factor_gt 0.0423
_refine_ls_shift/su_max 0.000
_refine_ls_shift/su_mean 0.000
_refine_ls_structure_factor_coef Fsqd
_refine_ls_weighting_details 'calc w = 1/[\s^2^(Fo^2^)+(0.0559P)^2^+4.5267P] where P=(Fo^2^+2Fc^2^)/3'
_refine_ls_weighting_scheme calc
_refine_ls_wR_factor_gt 0.1111
_refine_ls_wR_factor_ref 0.1152
_reflns_number_gt 3930
_reflns_number_total 4649
_reflns_threshold_expression I>2\s(I)
_cod_data_source_file fa1132.cif
_cod_data_source_block I
_cod_database_code 2014798
_cod_database_fobs_code 2014798

loop_
_symmetry_equiv_pos_as_xyz
'x, y, z'
'-x+1/2, -y, z+1/2'
'-x, y+1/2, -z+1/2'
'x+1/2, -y+1/2, -z'
'-x, -y, -z'
'x-1/2, y, -z-1/2'
'x, -y-1/2, z-1/2'
'-x-1/2, y-1/2, z'

loop_
_atom_site_label
_atom_site_fract_x
_atom_site_fract_y
_atom_site_fract_z
_atom_site_U_iso_or_equiv
_atom_site_adp_type
_atom_site_calc_flag
_atom_site_refinement_flags
_atom_site_occupancy
_atom_site_disorder_assembly
_atom_site_disorder_group
_atom_site_type_symbol
Co1 0.09138(3) 0.25250(2) 0.061765(8) 0.02026(10) Uani d . 1 . . Co
N1 -0.0235(2) 0.27566(16) 0.01206(5) 0.0272(4) Uani d . 1 . . N
N2 0.0140(2) 0.34764(18) -0.01103(5) 0.0315(4) Uani d . 1 . . N
N3 0.0433(3) 0.4157(2) -0.03437(7) 0.0515(7) Uani d . 1 . . N
N4 0.1962(2) 0.12737(16) 0.03752(5) 0.0276(4) Uani d . 1 . . N
N5 0.1718(2) 0.09472(17) 0.00394(6) 0.0283(4) Uani d . 1 . . N
N6 0.1588(3) 0.0594(2) -0.02838(7) 0.0493(6) Uani d . 1 . . N
N7 -0.0647(2) 0.15235(17) 0.07961(6) 0.0280(4) Uani d . 1 . . N
H7A -0.0891 0.1048 0.0589 0.034 Uiso calc R 1 . . H
H7B -0.0331 0.1111 0.1014 0.034 Uiso calc R 1 . . H
N8 -0.0199(2) 0.36823(17) 0.08980(6) 0.0290(4) Uani d . 1 . . N
H8A 0.0414 0.4079 0.1066 0.035 Uiso calc R 1 . . H
H8B -0.0599 0.4160 0.0711 0.035 Uiso calc R 1 . . H
N9 0.2157(2) 0.22658(15) 0.11012(5) 0.0232(4) Uani d . 1 . . N
H9A 0.1762 0.2617 0.1324 0.028 Uiso calc R 1 . . H
H9B 0.2207 0.1521 0.1156 0.028 Uiso calc R 1 . . H
N10 0.2450(2) 0.35599(16) 0.04524(5) 0.0268(4) Uani d . 1 . . N
H10A 0.2977 0.3264 0.0240 0.032 Uiso calc R 1 . . H
H10B 0.2030 0.4209 0.0364 0.032 Uiso calc R 1 . . H
C1 -0.1944(3) 0.2189(3) 0.09141(8) 0.0416(6) Uani d . 1 . . C
H1A -0.2484 0.2436 0.0669 0.050 Uiso calc R 1 . . H
H1B -0.2615 0.1745 0.1085 0.050 Uiso calc R 1 . . H
C2 -0.1394(3) 0.3153(3) 0.11441(8) 0.0429(6) Uani d . 1 . . C
H2A -0.1007 0.2913 0.1411 0.051 Uiso calc R 1 . . H
H2B -0.2198 0.3687 0.1191 0.051 Uiso calc R 1 . . H
C3 0.3646(2) 0.2706(2) 0.10168(7) 0.0271(4) Uani d . 1 . . C
H3A 0.4203 0.2183 0.0844 0.033 Uiso calc R 1 . . H
H3B 0.4191 0.2815 0.1274 0.033 Uiso calc R 1 . . H
C4 0.3448(2) 0.3791(2) 0.08002(7) 0.0298(5) Uani d . 1 . . C
H4A 0.3010 0.4347 0.0985 0.036 Uiso calc R 1 . . H
H4B 0.4402 0.4074 0.0702 0.036 Uiso calc R 1 . . H
O1 0.1538(2) 0.40324(16) 0.16432(5) 0.0394(4) Uani d . 1 . . O
O2 -0.0152(3) 0.57057(17) 0.14385(5) 0.0506(6) Uani d . 1 . . O
O3 -0.1548(2) 0.6410(2) 0.18950(6) 0.0528(6) Uani d . 1 . . O
O4 -0.0664(3) 0.5959(2) 0.32876(6) 0.0584(6) Uani d . 1 . . O
O5 0.0804(2) 0.47089(19) 0.35122(5) 0.0459(5) Uani d . 1 . . O
O6 0.3140(3) 0.24616(19) 0.19832(6) 0.0608(7) Uani d . 1 . . O
O7 0.3777(2) 0.27011(15) 0.26040(5) 0.0360(4) Uani d . 1 . . O
N11 -0.0554(2) 0.57939(16) 0.17922(6) 0.0294(4) Uani d . 1 . . N
N12 0.0209(2) 0.51990(19) 0.32298(6) 0.0351(5) Uani d . 1 . . N
N13 0.3002(2) 0.29272(16) 0.23090(5) 0.0257(4) Uani d . 1 . . N
C5 0.1236(2) 0.42980(18) 0.19980(6) 0.0235(4) Uani d . 1 . . C
C6 0.0195(2) 0.51616(17) 0.21078(6) 0.0229(4) Uani d . 1 . . C
C7 -0.0144(2) 0.54450(18) 0.25007(7) 0.0245(4) Uani d . 1 . . C
H7 -0.0833 0.6015 0.2555 0.029 Uiso calc R 1 . . H
C8 0.0533(2) 0.48890(19) 0.28174(6) 0.0257(4) Uani d . 1 . . C
C9 0.1561(2) 0.40692(18) 0.27486(6) 0.0237(4) Uani d . 1 . . C
H9 0.2026 0.3707 0.2970 0.028 Uiso calc R 1 . . H
C10 0.1896(2) 0.37874(17) 0.23555(6) 0.0223(4) Uani d . 1 . . C

loop_
_atom_site_aniso_label
_atom_site_aniso_U_11
_atom_site_aniso_U_22
_atom_site_aniso_U_33
_atom_site_aniso_U_12
_atom_site_aniso_U_13
_atom_site_aniso_U_23
Co1 0.02115(15) 0.02316(17) 0.01646(15) -0.00189(10) 0.00146(9) -0.00117(10)
N1 0.0293(9) 0.0302(10) 0.0222(8) -0.0003(8) -0.0037(7) 0.0032(7)
N2 0.0320(9) 0.0400(12) 0.0226(9) -0.0046(9) -0.0044(7) -0.0001(8)
N3 0.0617(15) 0.0595(16) 0.0332(11) -0.0290(13) -0.0074(11) 0.0142(11)
N4 0.0302(9) 0.0281(10) 0.0246(8) 0.0024(8) -0.0004(7) -0.0026(7)
N5 0.0298(9) 0.0272(10) 0.0279(9) 0.0050(8) -0.0028(7) -0.0028(7)
N6 0.0536(14) 0.0535(15) 0.0409(12) 0.0195(12) -0.0149(10) -0.0215(11)
N7 0.0293(9) 0.0313(10) 0.0235(8) -0.0056(8) 0.0012(7) 0.0030(7)
N8 0.0329(9) 0.0298(10) 0.0241(8) 0.0062(8) 0.0001(7) -0.0023(7)
N9 0.0271(9) 0.0227(9) 0.0199(8) -0.0005(7) 0.0001(6) 0.0000(7)
N10 0.0298(9) 0.0284(10) 0.0222(8) -0.0058(8) 0.0006(7) 0.0023(7)
C1 0.0301(12) 0.0544(17) 0.0402(13) -0.0022(12) 0.0090(10) 0.0040(12)
C2 0.0330(12) 0.0558(18) 0.0398(14) 0.0054(12) 0.0121(10) -0.0071(12)
C3 0.0234(10) 0.0350(12) 0.0230(10) -0.0018(9) 0.0005(8) -0.0028(8)
C4 0.0295(10) 0.0353(13) 0.0247(10) -0.0104(9) -0.0005(8) 0.0005(9)
O1 0.0514(11) 0.0466(11) 0.0202(7) 0.0175(9) 0.0005(7) -0.0059(7)
O2 0.0873(16) 0.0390(11) 0.0254(9) 0.0220(11) -0.0040(9) 0.0032(8)
O3 0.0474(12) 0.0616(14) 0.0494(12) 0.0283(11) -0.0001(9) 0.0083(10)
O4 0.0758(15) 0.0641(15) 0.0355(10) 0.0290(12) 0.0110(10) -0.0164(10)
O5 0.0572(12) 0.0603(13) 0.0201(8) 0.0061(10) 0.0001(7) -0.0043(8)
O6 0.0820(17) 0.0650(15) 0.0353(10) 0.0461(13) -0.0121(11) -0.0203(9)
O7 0.0349(8) 0.0369(10) 0.0363(9) 0.0089(8) -0.0066(7) 0.0003(7)
N11 0.0351(10) 0.0234(10) 0.0296(9) -0.0006(8) -0.0055(8) 0.0001(8)
N12 0.0388(11) 0.0407(12) 0.0259(9) -0.0002(9) 0.0058(8) -0.0106(9)
N13 0.0256(8) 0.0242(9) 0.0274(9) 0.0014(7) 0.0008(7) -0.0021(7)
C5 0.0255(9) 0.0248(11) 0.0203(9) -0.0009(8) 0.0010(8) -0.0030(8)
C6 0.0249(9) 0.0202(10) 0.0237(9) -0.0008(8) -0.0008(7) 0.0001(8)
C7 0.0244(9) 0.0214(10) 0.0277(10) -0.0007(8) 0.0023(8) -0.0044(8)
C8 0.0293(10) 0.0266(11) 0.0211(9) -0.0027(9) 0.0037(8) -0.0049(8)
C9 0.0252(9) 0.0255(11) 0.0205(9) -0.0024(8) -0.0004(7) -0.0013(8)
C10 0.0214(9) 0.0218(10) 0.0238(9) -0.0005(8) 0.0011(7) -0.0045(8)

loop_
_atom_type_symbol
_atom_type_description
_atom_type_scat_dispersion_real
_atom_type_scat_dispersion_imag
_atom_type_scat_source
C C 0.0033 0.0016 'International Tables Vol C Tables 4.2.6.8 and 6.1.1.4'
H H 0.0000 0.0000 'International Tables Vol C Tables 4.2.6.8 and 6.1.1.4'
N N 0.0061 0.0033 'International Tables Vol C Tables 4.2.6.8 and 6.1.1.4'
O O 0.0106 0.0060 'International Tables Vol C Tables 4.2.6.8 and 6.1.1.4'
Co Co 0.3494 0.9721 'International Tables Vol C Tables 4.2.6.8 and 6.1.1.4'

loop_
_geom_angle_atom_site_label_1
_geom_angle_atom_site_label_2
_geom_angle_atom_site_label_3
_geom_angle
_geom_angle_publ_flag
N10 Co1 N7 178.14(8) y
N10 Co1 N8 92.53(8) y
N7 Co1 N8 85.68(9) y
N10 Co1 N4 91.83(8) y
N7 Co1 N4 89.93(8) y
N8 Co1 N4 174.78(8) y
N10 Co1 N1 93.43(8) y
N7 Co1 N1 87.11(8) y
N8 Co1 N1 90.76(8) y
N4 Co1 N1 91.84(8) y
N10 Co1 N9 85.07(7) y
N7 Co1 N9 94.47(8) y
N8 Co1 N9 91.84(8) y
N4 Co1 N9 85.68(8) y
N1 Co1 N9 177.05(8) y
N2 N1 Co1 118.49(15) n
N3 N2 N1 176.4(2) n
N5 N4 Co1 122.72(16) n
N6 N5 N4 174.7(2) n
C1 N7 Co1 108.81(16) n
C1 N7 H7A 109.9 n
Co1 N7 H7A 109.9 n
C1 N7 H7B 109.9 n
Co1 N7 H7B 109.9 n
H7A N7 H7B 108.3 n
C2 N8 Co1 108.96(16) n
C2 N8 H8A 109.9 n
Co1 N8 H8A 109.9 n
C2 N8 H8B 109.9 n
Co1 N8 H8B 109.9 n
H8A N8 H8B 108.3 n
C3 N9 Co1 108.51(13) n
C3 N9 H9A 110.0 n
Co1 N9 H9A 110.0 n
C3 N9 H9B 110.0 n
Co1 N9 H9B 110.0 n
H9A N9 H9B 108.4 n
C4 N10 Co1 110.20(13) n
C4 N10 H10A 109.6 n
Co1 N10 H10A 109.6 n
C4 N10 H10B 109.6 n
Co1 N10 H10B 109.6 n
H10A N10 H10B 108.1 n
C2 C1 N7 106.9(2) n
C2 C1 H1A 110.3 n
N7 C1 H1A 110.3 n
C2 C1 H1B 110.3 n
N7 C1 H1B 110.3 n
H1A C1 H1B 108.6 n
C1 C2 N8 107.9(2) n
C1 C2 H2A 110.1 n
N8 C2 H2A 110.1 n
C1 C2 H2B 110.1 n
N8 C2 H2B 110.1 ?
H2A C2 H2B 108.4 n
N9 C3 C4 106.94(18) n
N9 C3 H3A 110.3 n
C4 C3 H3A 110.3 n
N9 C3 H3B 110.3 n
C4 C3 H3B 110.3 n
H3A C3 H3B 108.6 n
N10 C4 C3 105.85(18) n
N10 C4 H4A 110.6 n
C3 C4 H4A 110.6 n
N10 C4 H4B 110.6 n
C3 C4 H4B 110.6 n
H4A C4 H4B 108.7 n
O3 N11 O2 122.6(2) n
O3 N11 C6 118.09(19) n
O2 N11 C6 119.3(2) n
O5 N12 O4 122.0(2) n
O5 N12 C8 119.8(2) n
O4 N12 C8 118.3(2) n
O6 N13 O7 122.1(2) n
O6 N13 C10 119.64(19) n
O7 N13 C10 118.25(18) n
O1 C5 C6 124.3(2) n
O1 C5 C10 123.8(2) n
C6 C5 C10 111.92(17) n
C7 C6 C5 124.01(19) n
C7 C6 N11 115.66(19) n
C5 C6 N11 120.33(18) n
C6 C7 C8 119.1(2) n
C6 C7 H7 120.5 n
C8 C7 H7 120.5 n
C9 C8 C7 121.83(19) n
C9 C8 N12 118.7(2) n
C7 C8 N12 119.4(2) n
C10 C9 C8 118.9(2) n
C10 C9 H9 120.5 n
C8 C9 H9 120.5 n
C9 C10 N13 115.54(19) n
C9 C10 C5 124.21(19) n
N13 C10 C5 120.25(17) n

loop_
_geom_bond_atom_site_label_1
_geom_bond_atom_site_label_2
_geom_bond_site_symmetry_2
_geom_bond_distance
_geom_bond_publ_flag
Co1 N10 . 1.9560(18) y
Co1 N7 . 1.9594(19) y
Co1 N8 . 1.9595(19) y
Co1 N4 . 1.9602(19) y
Co1 N1 . 1.9613(18) y
Co1 N9 . 1.9779(17) y
N1 N2 . 1.205(3) n
N2 N3 . 1.157(3) n
N4 N5 . 1.194(3) n
N5 N6 . 1.151(3) n
N7 C1 . 1.483(3) n
N7 H7A . 0.920 n
N7 H7B . 0.920 n
N8 C2 . 1.501(3) n
N8 H8A . 0.920 n
N8 H8B . 0.920 n
N9 C3 . 1.485(3) n
N9 H9A . 0.920 n
N9 H9B . 0.920 n
N10 C4 . 1.489(3) n
N10 H10A . 0.920 n
N10 H10B . 0.920 n
C1 C2 . 1.477(4) n
C1 H1A . 0.990 n
C1 H1B . 0.990 n
C2 H2A . 0.990 n
C2 H2B . 0.990 n
C3 C4 . 1.505(3) n
C3 H3A . 0.990 n
C3 H3B . 0.990 n
C4 H4A . 0.990 n
C4 H4B . 0.990 n
O1 C5 . 1.241(3) n
O2 N11 . 1.224(3) n
O3 N11 . 1.221(3) n
O4 N12 . 1.231(3) n
O5 N12 . 1.228(3) n
O6 N13 . 1.217(3) n
O7 N13 . 1.231(2) n
N11 C6 . 1.459(3) n
N12 C8 . 1.438(3) n
N13 C10 . 1.457(3) n
C5 C6 . 1.457(3) n
C5 C10 . 1.458(3) n
C6 C7 . 1.372(3) n
C7 C8 . 1.385(3) n
C7 H7 . 0.950 n
C8 C9 . 1.384(3) n
C9 C10 . 1.371(3) n
C9 H9 . 0.950 n

loop_
_geom_hbond_atom_site_label_D
_geom_hbond_atom_site_label_H
_geom_hbond_atom_site_label_A
_geom_hbond_site_symmetry_A
_geom_hbond_distance_DH
_geom_hbond_distance_HA
_geom_hbond_distance_DA
_geom_hbond_angle_DHA
_geom_hbond_publ_flag
N7 H7A N6 5 0.92 2.31 3.184(3) 158 y
N8 H8B N3 5_565 0.92 2.37 3.194(3) 149 y
N10 H10A N1 4 0.92 2.37 3.248(3) 161 y
N10 H10B N4 8_665 0.92 2.66 3.336(3) 131 y
N8 H8A O1 . 0.92 2.16 2.948(3) 143 y
N8 H8A O2 . 0.92 2.38 3.025(3) 128 y
N9 H9A O1 . 0.92 2.02 2.839(2) 148 y
N9 H9A O6 . 0.92 2.51 3.045(3) 117 y
N9 H9A O4 3_545 0.92 2.58 2.897(3) 101 y
N9 H9B O4 3_545 0.92 2.41 2.897(3) 113 y
N7 H7B O4 3_545 0.92 2.48 3.312(3) 151 y
N7 H7B O5 3_545 0.92 2.34 3.164(3) 149 y

loop_
_geom_torsion_atom_site_label_1
_geom_torsion_atom_site_label_2
_geom_torsion_atom_site_label_3
_geom_torsion_atom_site_label_4
_geom_torsion
_geom_torsion_publ_flag
N10 Co1 N1 N2 -7.77(19) n
N7 Co1 N1 N2 170.45(19) n
N8 Co1 N1 N2 84.81(19) n
N4 Co1 N1 N2 -99.71(19) n
N10 Co1 N4 N5 -94.89(19) n
N7 Co1 N4 N5 85.71(19) n
N1 Co1 N4 N5 -1.4(2) n
N9 Co1 N4 N5 -179.8(2) n
N8 Co1 N7 C1 17.55(16) n
N4 Co1 N7 C1 -165.29(16) n
N1 Co1 N7 C1 -73.44(16) n
N9 Co1 N7 C1 109.06(16) n
N10 Co1 N8 C2 -169.39(16) n
N7 Co1 N8 C2 10.09(16) n
N1 Co1 N8 C2 97.14(16) n
N9 Co1 N8 C2 -84.25(16) n
N10 Co1 N9 C3 -15.77(14) n
N7 Co1 N9 C3 166.03(14) n
N8 Co1 N9 C3 -108.16(15) n
N4 Co1 N9 C3 76.44(14) n
N8 Co1 N10 C4 78.06(16) n
N4 Co1 N10 C4 -99.07(16) n
N1 Co1 N10 C4 168.98(15) n
N9 Co1 N10 C4 -13.57(15) n
Co1 N7 C1 C2 -41.8(2) n
N7 C1 C2 N8 50.5(3) n
Co1 N8 C2 C1 -35.9(3) n
Co1 N9 C3 C4 41.44(19) n
Co1 N10 C4 C3 39.3(2) n
N9 C3 C4 N10 -52.3(2) n
O1 C5 C6 C7 179.4(2) n
C10 C5 C6 C7 -1.2(3) n
O1 C5 C6 N11 -1.0(3) n
C10 C5 C6 N11 178.33(18) n
O3 N11 C6 C7 -9.5(3) n
O2 N11 C6 C7 169.2(2) n
O3 N11 C6 C5 170.9(2) n
O2 N11 C6 C5 -10.4(3) n
C5 C6 C7 C8 0.1(3) n
N11 C6 C7 C8 -179.43(19) n
C6 C7 C8 C9 1.2(3) n
C6 C7 C8 N12 178.5(2) n
O5 N12 C8 C9 -2.6(3) n
O4 N12 C8 C9 177.2(2) n
O5 N12 C8 C7 179.9(2) n
O4 N12 C8 C7 -0.3(3) n
C7 C8 C9 C10 -1.2(3) n
N12 C8 C9 C10 -178.6(2) n
C8 C9 C10 N13 179.25(19) n
C8 C9 C10 C5 0.0(3) n
O6 N13 C10 C9 164.2(2) n
O7 N13 C10 C9 -16.2(3) n
O6 N13 C10 C5 -16.5(3) n
O7 N13 C10 C5 163.1(2) n
O1 C5 C10 C9 -179.5(2) n
C6 C5 C10 C9 1.2(3) n
O1 C5 C10 N13 1.3(3) n
C6 C5 C10 N13 -178.07(18) n
